data_7153318
loop_
_publ_author_name
'Lechel, Tilman'
'Dash, Jyotirmayee'
'Eidamshaus, Christian'
'Br\"udgam, Irene'
'Lentz, Dieter'
'Reissig, Hans-Ulrich'

_publ_section_title
;
 A three-component synthesis of beta-alkoxy-beta-keto-enamides--flexible
 precursors for 4-hydroxypyridine derivatives and their
 palladium-catalysed reactions.
;
_journal_issue 13
_journal_name_full 'Organic &amp; biomolecular chemistry'
_journal_page_first 3007
_journal_page_last 3014
_journal_paper_doi 10.1039/b925468d
_journal_volume 8
_journal_year 2010
_chemical_formula_sum 'C19 H23 N O'
_chemical_formula_weight 281.38
_chemical_melting_point 393
_chemical_name_common (E)-2-tert-Butyl-3-methoxy-6-methyl-4-styrylpyridine
_chemical_name_systematic
;
(E)-2-tert-Butyl-3-methoxy-6-methyl-4-styrylpyridine
;
_space_group_IT_number 29
_symmetry_cell_setting orthorhombic
_symmetry_space_group_name_Hall 'P 2c -2ac'
_symmetry_space_group_name_H-M 'P c a 21'
_atom_sites_solution_hydrogens geom
_atom_sites_solution_primary direct
_atom_sites_solution_secondary difmap
_audit_creation_method SHELXL-97
_cell_angle_alpha 90.00
_cell_angle_beta 90.00
_cell_angle_gamma 90.00
_cell_formula_units_Z 4
_cell_length_a 13.141(4)
_cell_length_b 8.066(2)
_cell_length_c 15.156(4)
_cell_measurement_reflns_used 1024
_cell_measurement_temperature 173(2)
_cell_measurement_theta_max 27.49
_cell_measurement_theta_min 2.522
_cell_volume 1606.5(8)
_computing_cell_refinement 'Saint (Bruker-AXS)'
_computing_data_collection 'SMART (Bruker-AXS)'
_computing_data_reduction 'Saint (Bruker-AXS)'
_computing_structure_refinement 'SHELXL-97 (Sheldrick, 1997)'
_computing_structure_solution 'SHELXS-97 (Sheldrick, 1990)'
_diffrn_ambient_temperature 173(2)
_diffrn_measured_fraction_theta_full 0.999
_diffrn_measured_fraction_theta_max 0.999
_diffrn_measurement_device_type 'Bruker-AXS SMART CCD'
_diffrn_measurement_method 'omega scan'
_diffrn_radiation_monochromator graphite
_diffrn_radiation_source 'sealed tube'
_diffrn_radiation_type MoK\a
_diffrn_radiation_wavelength 0.71073
_diffrn_reflns_av_R_equivalents 0.0359
_diffrn_reflns_av_sigmaI/netI 0.0180
_diffrn_reflns_limit_h_max 17
_diffrn_reflns_limit_h_min -17
_diffrn_reflns_limit_k_max 10
_diffrn_reflns_limit_k_min -9
_diffrn_reflns_limit_l_max 19
_diffrn_reflns_limit_l_min -18
_diffrn_reflns_number 14518
_diffrn_reflns_theta_full 27.55
_diffrn_reflns_theta_max 27.55
_diffrn_reflns_theta_min 2.53
_exptl_absorpt_coefficient_mu 0.071
_exptl_absorpt_correction_type none
_exptl_crystal_colour colorless
_exptl_crystal_density_diffrn 1.163
_exptl_crystal_density_method 'not measured'
_exptl_crystal_description prism
_exptl_crystal_F_000 608
_exptl_crystal_size_max .48
_exptl_crystal_size_mid .47
_exptl_crystal_size_min .43
_refine_diff_density_max 0.200
_refine_diff_density_min -0.157
_refine_diff_density_rms 0.032
_refine_ls_abs_structure_details 'Flack H D (1983), Acta Cryst. A39, 876-881'
_refine_ls_abs_structure_Flack 0.3(15)
_refine_ls_extinction_method none
_refine_ls_goodness_of_fit_ref 1.034
_refine_ls_hydrogen_treatment constr
_refine_ls_matrix_type full
_refine_ls_number_parameters 195
_refine_ls_number_reflns 1926
_refine_ls_number_restraints 1
_refine_ls_restrained_S_all 1.034
_refine_ls_R_factor_all 0.0364
_refine_ls_R_factor_gt 0.0324
_refine_ls_shift/su_max 0.000
_refine_ls_shift/su_mean 0.000
_refine_ls_structure_factor_coef Fsqd
_refine_ls_weighting_details 'calc w=1/[\s^2^(Fo^2^)+(0.0595P)^2^+0.1367P] where P=(Fo^2^+2Fc^2^)/3'
_refine_ls_weighting_scheme calc
_refine_ls_wR_factor_gt 0.0852
_refine_ls_wR_factor_ref 0.0882
_reflns_number_gt 1774
_reflns_number_total 1926
_reflns_threshold_expression >2sigma(I)
_cod_data_source_file b925468d.txt
_cod_data_source_block orgda4
_cod_depositor_comments
;
The following automatic conversions were performed:

'_chemical_melting_point' value '393 K' was changed to '393' - the
value should be numeric and without a unit designator.

Automatic conversion script
Id: cif_fix_values 1891 2012-01-12 08:04:46Z andrius 
;
_cod_original_cell_volume 1606.6(8)
_cod_original_sg_symbol_H-M Pca21
_cod_database_code 7153318

loop_
_symmetry_equiv_pos_as_xyz
'x, y, z'
'-x, -y, z+1/2'
'x+1/2, -y, z'
'-x+1/2, y, z+1/2'

loop_
_atom_site_label
_atom_site_type_symbol
_atom_site_fract_x
_atom_site_fract_y
_atom_site_fract_z
_atom_site_U_iso_or_equiv
_atom_site_adp_type
_atom_site_occupancy
_atom_site_symmetry_multiplicity
_atom_site_calc_flag
_atom_site_refinement_flags
C2 C -0.00009(11) 0.9676(2) 0.08836(12) 0.0231(3) Uani 1 1 d .
C3 C 0.03563(11) 0.8786(2) 0.01496(11) 0.0228(3) Uani 1 1 d .
C4 C 0.08638(11) 0.7276(2) 0.02660(12) 0.0248(3) Uani 1 1 d .
C5 C 0.10746(12) 0.6794(2) 0.11329(12) 0.0273(4) Uani 1 1 d .
H5 H 0.1414 0.5777 0.1247 0.033 Uiso 1 1 calc R
C6 C 0.07848(12) 0.7810(2) 0.18240(12) 0.0272(4) Uani 1 1 d .
C7 C -0.10819(16) 1.1767(3) 0.16912(14) 0.0394(5) Uani 1 1 d .
H7C H -0.1520 1.2742 0.1618 0.059 Uiso 1 1 calc R
H7B H -0.0499 1.2057 0.2064 0.059 Uiso 1 1 calc R
H7A H -0.1471 1.0873 0.1970 0.059 Uiso 1 1 calc R
C8 C -0.07018(12) 1.1192(2) 0.07877(12) 0.0273(4) Uani 1 1 d .
C9 C -0.01412(15) 1.2643(2) 0.03445(16) 0.0387(4) Uani 1 1 d .
H9A H 0.0483 1.2890 0.0673 0.058 Uiso 1 1 calc R
H9B H -0.0582 1.3623 0.0341 0.058 Uiso 1 1 calc R
H9C H 0.0033 1.2342 -0.0263 0.058 Uiso 1 1 calc R
C10 C -0.16399(13) 1.0713(2) 0.02345(13) 0.0329(4) Uani 1 1 d .
H10B H -0.2104 1.1661 0.0198 0.049 Uiso 1 1 calc R
H10A H -0.1990 0.9777 0.0514 0.049 Uiso 1 1 calc R
H10C H -0.1423 1.0396 -0.0361 0.049 Uiso 1 1 calc R
C11 C 0.11421(12) 0.6283(2) -0.05077(12) 0.0271(3) Uani 1 1 d .
H11 H 0.0750 0.6439 -0.1028 0.033 Uiso 1 1 calc R
C12 C 0.18991(13) 0.5179(2) -0.05453(12) 0.0282(4) Uani 1 1 d .
H12 H 0.2281 0.5017 -0.0020 0.034 Uiso 1 1 calc R
C13 C 0.21985(12) 0.41943(19) -0.13138(13) 0.0270(4) Uani 1 1 d .
C14 C 0.30690(13) 0.3196(2) -0.12670(14) 0.0315(4) Uani 1 1 d .
H14 H 0.3451 0.3157 -0.0735 0.038 Uiso 1 1 calc R
C15 C 0.33806(14) 0.2261(2) -0.19872(15) 0.0365(4) Uani 1 1 d .
H15 H 0.3972 0.1589 -0.1944 0.044 Uiso 1 1 calc R
C16 C 0.28399(15) 0.2302(2) -0.27624(15) 0.0381(4) Uani 1 1 d .
H16 H 0.3058 0.1665 -0.3254 0.046 Uiso 1 1 calc R
C17 C 0.19684(15) 0.3283(2) -0.28238(14) 0.0362(4) Uani 1 1 d .
H17 H 0.1591 0.3314 -0.3358 0.043 Uiso 1 1 calc R
C18 C 0.16537(13) 0.4209(2) -0.21086(13) 0.0315(4) Uani 1 1 d .
H18 H 0.1057 0.4868 -0.2156 0.038 Uiso 1 1 calc R
C19 C 0.10723(16) 0.7397(3) 0.27622(14) 0.0386(4) Uani 1 1 d .
H19B H 0.0482 0.7560 0.3147 0.058 Uiso 1 1 calc R
H19C H 0.1628 0.8123 0.2953 0.058 Uiso 1 1 calc R
H19A H 0.1294 0.6238 0.2795 0.058 Uiso 1 1 calc R
C20 C 0.10922(14) 0.9991(3) -0.11156(12) 0.0347(4) Uani 1 1 d .
H20A H 0.1569 0.9074 -0.1212 0.052 Uiso 1 1 calc R
H20C H 0.1411 1.0828 -0.0738 0.052 Uiso 1 1 calc R
H20B H 0.0913 1.0491 -0.1684 0.052 Uiso 1 1 calc R
N1 N 0.02317(10) 0.91911(19) 0.17030(10) 0.0258(3) Uani 1 1 d .
O1 O 0.01859(9) 0.93730(15) -0.06945(8) 0.0269(3) Uani 1 1 d .

loop_
_atom_site_aniso_label
_atom_site_aniso_U_11
_atom_site_aniso_U_22
_atom_site_aniso_U_33
_atom_site_aniso_U_23
_atom_site_aniso_U_13
_atom_site_aniso_U_12
C2 0.0215(6) 0.0219(8) 0.0258(8) -0.0007(7) -0.0019(6) -0.0020(6)
C3 0.0209(6) 0.0248(7) 0.0226(8) 0.0005(6) -0.0015(6) -0.0023(6)
C4 0.0214(7) 0.0246(8) 0.0282(9) -0.0009(7) 0.0005(6) -0.0024(6)
C5 0.0265(7) 0.0238(8) 0.0317(9) 0.0044(7) -0.0004(6) 0.0025(6)
C6 0.0252(7) 0.0299(8) 0.0265(9) 0.0050(7) -0.0008(6) -0.0003(6)
C7 0.0443(10) 0.0406(11) 0.0334(10) -0.0078(9) -0.0040(8) 0.0177(8)
C8 0.0288(7) 0.0257(8) 0.0275(9) -0.0010(7) -0.0037(7) 0.0044(6)
C9 0.0471(10) 0.0248(8) 0.0443(11) 0.0040(8) -0.0022(9) 0.0016(7)
C10 0.0277(8) 0.0389(10) 0.0320(10) -0.0018(8) -0.0057(7) 0.0082(7)
C11 0.0276(8) 0.0267(8) 0.0270(9) -0.0017(7) -0.0002(6) -0.0015(6)
C12 0.0289(8) 0.0262(8) 0.0296(9) 0.0013(7) 0.0018(7) -0.0012(6)
C13 0.0271(8) 0.0208(7) 0.0331(9) 0.0015(7) 0.0051(7) -0.0019(6)
C14 0.0292(8) 0.0289(8) 0.0366(10) 0.0029(8) 0.0017(7) 0.0009(7)
C15 0.0315(8) 0.0315(9) 0.0464(12) -0.0017(9) 0.0080(8) 0.0060(7)
C16 0.0394(10) 0.0349(9) 0.0400(11) -0.0068(9) 0.0119(8) 0.0008(7)
C17 0.0387(10) 0.0366(10) 0.0334(10) -0.0021(8) 0.0009(8) -0.0020(8)
C18 0.0299(8) 0.0286(8) 0.0359(10) 0.0006(8) 0.0015(7) 0.0027(7)
C19 0.0429(10) 0.0443(11) 0.0287(10) 0.0069(9) -0.0029(8) 0.0117(8)
C20 0.0358(9) 0.0402(10) 0.0282(10) 0.0073(8) 0.0040(7) 0.0017(8)
N1 0.0258(6) 0.0276(7) 0.0242(7) 0.0003(6) -0.0019(5) 0.0007(5)
O1 0.0273(6) 0.0311(6) 0.0223(6) 0.0021(5) -0.0032(5) 0.0037(5)

loop_
_atom_type_symbol
_atom_type_description
_atom_type_scat_dispersion_real
_atom_type_scat_dispersion_imag
_atom_type_scat_source
C C 0.0033 0.0016 'International Tables Vol C Tables 4.2.6.8 and 6.1.1.4'
H H 0.0000 0.0000 'International Tables Vol C Tables 4.2.6.8 and 6.1.1.4'
N N 0.0061 0.0033 'International Tables Vol C Tables 4.2.6.8 and 6.1.1.4'
O O 0.0106 0.0060 'International Tables Vol C Tables 4.2.6.8 and 6.1.1.4'

loop_
_geom_angle_atom_site_label_1
_geom_angle_atom_site_label_2
_geom_angle_atom_site_label_3
_geom_angle
N1 C2 C3 120.65(14)
N1 C2 C8 117.19(15)
C3 C2 C8 122.12(15)
O1 C3 C4 119.47(15)
O1 C3 C2 120.24(14)
C4 C3 C2 120.27(15)
C5 C4 C3 117.05(15)
C5 C4 C11 123.41(15)
C3 C4 C11 119.54(16)
C6 C5 C4 119.52(15)
N1 C6 C5 122.48(16)
N1 C6 C19 116.58(16)
C5 C6 C19 120.94(16)
C7 C8 C9 108.44(17)
C7 C8 C2 110.63(15)
C9 C8 C2 111.09(14)
C7 C8 C10 107.59(15)
C9 C8 C10 109.67(16)
C2 C8 C10 109.34(14)
C12 C11 C4 125.70(16)
C11 C12 C13 126.56(16)
C14 C13 C18 117.75(17)
C14 C13 C12 119.42(17)
C18 C13 C12 122.83(15)
C15 C14 C13 120.88(19)
C16 C15 C14 120.47(17)
C15 C16 C17 119.69(18)
C18 C17 C16 120.04(19)
C17 C18 C13 121.17(17)
C2 N1 C6 119.53(15)
C3 O1 C20 113.25(13)

loop_
_geom_bond_atom_site_label_1
_geom_bond_atom_site_label_2
_geom_bond_distance
C2 N1 1.337(2)
C2 C3 1.405(2)
C2 C8 1.538(2)
C3 O1 1.383(2)
C3 C4 1.400(2)
C4 C5 1.398(3)
C4 C11 1.466(2)
C5 C6 1.383(3)
C6 N1 1.343(2)
C6 C19 1.509(3)
C7 C8 1.530(3)
C8 C9 1.538(3)
C8 C10 1.540(2)
C11 C12 1.337(2)
C12 C13 1.464(3)
C13 C14 1.401(2)
C13 C18 1.401(3)
C14 C15 1.388(3)
C15 C16 1.373(3)
C16 C17 1.395(3)
C17 C18 1.380(3)
C20 O1 1.440(2)

loop_
_geom_torsion_atom_site_label_1
_geom_torsion_atom_site_label_2
_geom_torsion_atom_site_label_3
_geom_torsion_atom_site_label_4
_geom_torsion
N1 C2 C3 O1 -174.46(14)
C8 C2 C3 O1 7.9(2)
N1 C2 C3 C4 7.2(2)
C8 C2 C3 C4 -170.39(14)
O1 C3 C4 C5 175.91(14)
C2 C3 C4 C5 -5.7(2)
O1 C3 C4 C11 -4.4(2)
C2 C3 C4 C11 173.98(14)
C3 C4 C5 C6 -0.3(2)
C11 C4 C5 C6 179.95(16)
C4 C5 C6 N1 5.5(2)
C4 C5 C6 C19 -175.13(17)
N1 C2 C8 C7 -5.2(2)
C3 C2 C8 C7 172.45(15)
N1 C2 C8 C9 115.27(18)
C3 C2 C8 C9 -67.0(2)
N1 C2 C8 C10 -123.55(17)
C3 C2 C8 C10 54.1(2)
C5 C4 C11 C12 -25.1(3)
C3 C4 C11 C12 155.22(16)
C4 C11 C12 C13 -179.04(15)
C11 C12 C13 C14 174.36(17)
C11 C12 C13 C18 -5.2(3)
C18 C13 C14 C15 0.3(3)
C12 C13 C14 C15 -179.25(17)
C13 C14 C15 C16 0.1(3)
C14 C15 C16 C17 -0.3(3)
C15 C16 C17 C18 0.1(3)
C16 C17 C18 C13 0.4(3)
C14 C13 C18 C17 -0.6(3)
C12 C13 C18 C17 178.99(17)
C3 C2 N1 C6 -2.2(2)
C8 C2 N1 C6 175.57(14)
C5 C6 N1 C2 -4.2(2)
C19 C6 N1 C2 176.37(15)
C4 C3 O1 C20 -73.19(19)
C2 C3 O1 C20 108.47(17)
